data_7130400
loop_
_publ_author_name
'Murillo, Jesse'
'Bhowmick, Rina'
'Harriman, Katie L. M.'
'Gomez-Torres, Alejandra'
'Wright, Joshua'
'Mir\'o, Pere'
'Metta-Maga\~na, Alejandro'
'Murugesu, Muralee'
'Vlaisavljevich, Bess'
'Fortier, Skye'

_publ_section_title
;
 Actinide arene-metalates: 2. A neutral uranium bis(anthracenide) sandwich
 complex and elucidation of its electronic structure
;
_journal_name_full 'Chemical Communications'
_journal_paper_doi 10.1039/D2CC03238D
_journal_year 2022
_chemical_formula_moiety 'C40 H57 N6 O2 P2 U, C4 H8 O'
_chemical_formula_sum 'C44 H65 N6 O3 P2 U'
_chemical_formula_weight 1025.99
_chemical_properties_physical Air-sensitive,Moisture-sensitive
_space_group_crystal_system triclinic
_space_group_IT_number 2
_space_group_name_Hall '-P 1'
_space_group_name_H-M_alt 'P -1'
_atom_sites_solution_hydrogens geom
_audit_creation_date 2021-04-20
_audit_creation_method
;
Olex2 1.2
(compiled 2018.05.29 svn.r3508 for OlexSys, GUI svn.r5506)
;
_audit_update_record
;
2022-05-11 deposited with the CCDC.	2022-07-25 downloaded from the CCDC.
;
_cell_angle_alpha 89.209(2)
_cell_angle_beta 73.340(2)
_cell_angle_gamma 67.677(2)
_cell_formula_units_Z 2
_cell_length_a 11.1073(17)
_cell_length_b 12.4112(19)
_cell_length_c 17.777(3)
_cell_measurement_reflns_used 7740
_cell_measurement_temperature 100(2)
_cell_measurement_theta_max 25.88
_cell_measurement_theta_min 2.23
_cell_volume 2159.3(6)
_computing_cell_refinement 'SAINT v7.68A (Bruker, 2009)'
_computing_data_reduction 'SAINT v7.68A (Bruker, 2009)'
_computing_molecular_graphics 'Olex2 (Dolomanov et al., 2009)'
_computing_publication_material 'Olex2 (Dolomanov et al., 2009)'
_computing_structure_refinement 'XL (Sheldrick, 2008)'
_computing_structure_solution 'ShelXT (Sheldrick, 2015)'
_diffrn_ambient_temperature 100.0
_diffrn_detector 'CCD area detector'
_diffrn_detector_area_resol_mean 7.9
_diffrn_detector_type 'Bruker SMART CCD 1K area detector'
_diffrn_measured_fraction_theta_full 0.994
_diffrn_measured_fraction_theta_max 0.983
_diffrn_measurement_device 'three-circle diffractometer'
_diffrn_measurement_device_type 'Bruker SMART CCD 1K area detector'
_diffrn_measurement_method '\w scans'
_diffrn_radiation_monochromator graphite
_diffrn_radiation_probe x-ray
_diffrn_radiation_type MoK\a
_diffrn_radiation_wavelength 0.71073
_diffrn_reflns_av_R_equivalents 0.0374
_diffrn_reflns_av_unetI/netI 0.0528
_diffrn_reflns_Laue_measured_fraction_full 0.994
_diffrn_reflns_Laue_measured_fraction_max 0.983
_diffrn_reflns_limit_h_max 12
_diffrn_reflns_limit_h_min -13
_diffrn_reflns_limit_k_max 15
_diffrn_reflns_limit_k_min -15
_diffrn_reflns_limit_l_max 21
_diffrn_reflns_limit_l_min -21
_diffrn_reflns_number 20892
_diffrn_reflns_point_group_measured_fraction_full 0.994
_diffrn_reflns_point_group_measured_fraction_max 0.983
_diffrn_reflns_theta_full 25.242
_diffrn_reflns_theta_max 26.140
_diffrn_reflns_theta_min 1.203
_diffrn_source 'sealed X-ray tube'
_diffrn_source_target Mo
_diffrn_standards_number 0
_exptl_absorpt_coefficient_mu 3.879
_exptl_absorpt_correction_T_max 0.7453
_exptl_absorpt_correction_T_min 0.5466
_exptl_absorpt_correction_type multi-scan
_exptl_absorpt_process_details
'SADABS-2008/1 (Bruker,2008) was used for absorption correction. wR2(int) was 0.0789 before and 0.0436 after correction. The Ratio of minimum to maximum transmission is 0.7334. The \l/2 correction factor is 0.0015.'
_exptl_crystal_colour 'clear dark violet'
_exptl_crystal_colour_lustre clear
_exptl_crystal_colour_modifier dark
_exptl_crystal_colour_primary violet
_exptl_crystal_density_diffrn 1.578
_exptl_crystal_density_method 'not measured'
_exptl_crystal_description plank
_exptl_crystal_F_000 1034
_exptl_crystal_size_max 0.15
_exptl_crystal_size_mid 0.1
_exptl_crystal_size_min 0.1
_refine_diff_density_max 2.370
_refine_diff_density_min -1.036
_refine_diff_density_rms 0.130
_refine_ls_extinction_method none
_refine_ls_goodness_of_fit_ref 1.030
_refine_ls_hydrogen_treatment constr
_refine_ls_matrix_type full
_refine_ls_number_parameters 517
_refine_ls_number_reflns 8466
_refine_ls_number_restraints 0
_refine_ls_restrained_S_all 1.030
_refine_ls_R_factor_all 0.0412
_refine_ls_R_factor_gt 0.0324
_refine_ls_shift/su_max 0.001
_refine_ls_shift/su_mean 0.000
_refine_ls_structure_factor_coef Fsqd
_refine_ls_weighting_details 'w=1/[\s^2^(Fo^2^)+(0.0326P)^2^+1.9268P] where P=(Fo^2^+2Fc^2^)/3'
_refine_ls_weighting_scheme calc
_refine_ls_wR_factor_gt 0.0686
_refine_ls_wR_factor_ref 0.0734
_reflns_Friedel_coverage 0.000
_reflns_number_gt 7400
_reflns_number_total 8466
_reflns_threshold_expression 'I > 2\s(I)'
_cod_data_source_file d2cc03238d2.cif
_cod_data_source_block 1_THF
_cod_database_code 7130400
_shelx_shelxl_version_number 2017/1
_shelx_space_group_comment
;
The symmetry employed for this shelxl refinement is uniquely defined
by the following loop, which should always be used as a source of
symmetry information in preference to the above space-group names.
They are only intended as comments.
;
_shelx_estimated_absorpt_t_max 0.698
_shelx_estimated_absorpt_t_min 0.594
_olex2_refinement_description
;
1. Fixed Uiso
 At 1.2 times of:
  All C(H) groups, All C(H,H) groups, All N(H) groups
 At 1.5 times of:
  All C(H,H,H) groups
2.a Ternary CH refined with riding coordinates:
 N006(H006), C002(H002), C009(H009), C015(H015), C016(H016), C023(H023),
 C024(H024)
2.b Secondary CH2 refined with riding coordinates:
 C042(H04D,H04E), C043(H04F,H04G), C044(H04H,H04I), C045(H04J,H04K)
2.c Aromatic/amide H refined with riding coordinates:
 C008(H008), C010(H010), C011(H011), C013(H013), C017(H017), C018(H018),
 C021(H021), C026(H026), C028(H028), C030(H030), C033(H033), C036(H036),
 C037(H037), C040(H040)
2.d Idealised Me refined as rotating group:
 C012(H01A,H01B,H01C), C014(H01D,H01E,H01F), C025(H02A,H02B,H02C), C027(H02D,
 H02E,H02F), C029(H02G,H02H,H02I), C031(H03A,H03B,H03C), C032(H03D,H03E,H03F),
 C034(H03G,H03H,H03I), C035(H03J,H03K,H03L), C038(H03M,H03N,H03O), C039(H03P,
 H03Q,H03R), C041(H04A,H04B,H04C)
;
_olex2_submission_special_instructions 'No special instructions were received'

loop_
_space_group_symop_operation_xyz
'x, y, z'
'-x, -y, -z'

loop_
_atom_site_label
_atom_site_type_symbol
_atom_site_fract_x
_atom_site_fract_y
_atom_site_fract_z
_atom_site_U_iso_or_equiv
_atom_site_adp_type
_atom_site_occupancy
_atom_site_site_symmetry_order
_atom_site_calc_flag
_atom_site_refinement_flags_posn
_atom_site_refinement_flags_adp
_atom_site_refinement_flags_occupancy
_atom_site_disorder_assembly
_atom_site_disorder_group
U001 U 0.68535(2) 0.66897(2) 0.23150(2) 0.01451(6) Uani 1 1 d . . . . .
P002 P 0.83912(11) 0.84294(10) 0.08336(6) 0.0157(2) Uani 1 1 d . . . . .
P003 P 0.87806(11) 0.69147(10) 0.37063(6) 0.0163(2) Uani 1 1 d . . . . .
O004 O 0.7804(3) 0.7719(2) 0.13979(16) 0.0177(6) Uani 1 1 d . . . . .
O005 O 0.8255(3) 0.6901(2) 0.30161(16) 0.0173(6) Uani 1 1 d . . . . .
N006 N 0.9974(3) 0.8203(3) 0.0773(2) 0.0180(8) Uani 1 1 d . . . . .
H006 H 1.020813 0.864781 0.031954 0.022 Uiso 1 1 calc R . . . .
N007 N 0.7449(4) 0.9814(3) 0.1134(2) 0.0191(8) Uani 1 1 d . . . . .
N008 N 0.8817(4) 0.5839(3) 0.4251(2) 0.0198(8) Uani 1 1 d . . . . .
N009 N 0.7798(4) 0.8097(3) 0.4311(2) 0.0201(8) Uani 1 1 d . . . . .
N010 N 0.8467(4) 0.8070(3) -0.0056(2) 0.0204(8) Uani 1 1 d . . . . .
N011 N 1.0323(4) 0.6886(3) 0.3364(2) 0.0208(8) Uani 1 1 d . . . . .
C001 C 0.4509(4) 0.7976(4) 0.3615(2) 0.0171(9) Uani 1 1 d . . . . .
C002 C 0.4549(4) 0.6516(4) 0.2672(2) 0.0155(9) Uani 1 1 d . . . . .
H002 H 0.452398 0.573920 0.255848 0.019 Uiso 1 1 calc R . . . .
C004 C 0.4415(4) 0.6884(4) 0.3468(2) 0.0146(9) Uani 1 1 d . . . . .
C005 C 0.4320(4) 0.7368(4) 0.2110(2) 0.0165(9) Uani 1 1 d . . . . .
C006 C 0.5175(4) 0.3303(4) 0.2540(2) 0.0173(9) Uani 1 1 d . . . . .
C007 C 0.4422(4) 0.8456(4) 0.2255(2) 0.0171(9) Uani 1 1 d . . . . .
C008 C 0.6221(4) 0.3500(4) 0.2745(3) 0.0197(10) Uani 1 1 d . . . . .
H008 H 0.640491 0.324122 0.322136 0.024 Uiso 1 1 calc R . . . .
C009 C 0.4790(4) 0.8631(4) 0.2951(2) 0.0168(9) Uani 1 1 d . . . . .
H009 H 0.495869 0.935033 0.303509 0.020 Uiso 1 1 calc R . . . .
C010 C 0.4116(4) 0.7142(4) 0.1393(2) 0.0192(10) Uani 1 1 d . . . . .
H010 H 0.405834 0.641872 0.128558 0.023 Uiso 1 1 calc R . . . .
C011 C 0.4369(4) 0.8339(4) 0.4390(2) 0.0196(9) Uani 1 1 d . . . . .
H011 H 0.442486 0.906341 0.449684 0.024 Uiso 1 1 calc R . . . .
C012 C 0.7496(5) 0.7632(4) -0.0204(3) 0.0242(10) Uani 1 1 d . . . . .
H01A H 0.692715 0.751615 0.029874 0.036 Uiso 1 1 calc GR . . . .
H01B H 0.799668 0.688452 -0.054071 0.036 Uiso 1 1 calc GR . . . .
H01C H 0.691302 0.820168 -0.046987 0.036 Uiso 1 1 calc GR . . . .
C013 C 0.5863(4) 0.4072(4) 0.1288(2) 0.0189(9) Uani 1 1 d . . . . .
H013 H 0.580899 0.419620 0.076839 0.023 Uiso 1 1 calc R . . . .
C014 C 1.0193(5) 0.8793(4) 0.1403(3) 0.0250(10) Uani 1 1 d . . . . .
H01D H 0.958988 0.962618 0.148475 0.038 Uiso 1 1 calc GR . . . .
H01E H 1.114663 0.871130 0.124949 0.038 Uiso 1 1 calc GR . . . .
H01F H 0.998750 0.843639 0.189299 0.038 Uiso 1 1 calc GR . . . .
C015 C 0.8748(4) 0.4975(4) 0.1220(3) 0.0212(10) Uani 1 1 d . . . . .
H015 H 0.945606 0.512884 0.079223 0.025 Uiso 1 1 calc R . . . .
C016 C 0.7474(4) 0.5103(4) 0.1116(2) 0.0191(9) Uani 1 1 d . . . . .
H016 H 0.729347 0.539540 0.061627 0.023 Uiso 1 1 calc R . . . .
C017 C 0.3998(4) 0.7930(4) 0.0845(3) 0.0218(10) Uani 1 1 d . . . . .
H017 H 0.387391 0.774621 0.036298 0.026 Uiso 1 1 calc R . . . .
C018 C 0.4267(4) 0.6193(4) 0.4096(2) 0.0178(9) Uani 1 1 d . . . . .
H018 H 0.426534 0.544400 0.399661 0.021 Uiso 1 1 calc R . . . .
C019 C 0.5011(4) 0.3573(4) 0.1781(2) 0.0184(9) Uani 1 1 d . . . . .
C020 C 0.6982(4) 0.4053(4) 0.2279(2) 0.0170(9) Uani 1 1 d . . . . .
C021 C 0.4272(4) 0.9263(4) 0.1688(3) 0.0200(10) Uani 1 1 d . . . . .
H021 H 0.431774 0.999501 0.178354 0.024 Uiso 1 1 calc R . . . .
C022 C 0.6762(4) 0.4383(4) 0.1529(2) 0.0163(9) Uani 1 1 d . . . . .
C023 C 0.8978(5) 0.4636(4) 0.1925(3) 0.0238(10) Uani 1 1 d . . . . .
H023 H 0.985709 0.453630 0.202077 0.029 Uiso 1 1 calc R . . . .
C024 C 0.7932(4) 0.4427(4) 0.2516(3) 0.0207(10) Uani 1 1 d . . . . .
H024 H 0.808585 0.422134 0.303587 0.025 Uiso 1 1 calc R . . . .
C025 C 0.6792(5) 1.0248(4) 0.1962(3) 0.0253(11) Uani 1 1 d . . . . .
H02A H 0.678042 0.959163 0.227309 0.038 Uiso 1 1 calc GR . . . .
H02B H 0.585237 1.080679 0.203772 0.038 Uiso 1 1 calc GR . . . .
H02C H 0.729825 1.063963 0.213668 0.038 Uiso 1 1 calc GR . . . .
C026 C 0.4288(4) 0.2856(4) 0.3045(3) 0.0203(10) Uani 1 1 d . . . . .
H026 H 0.436584 0.270382 0.355848 0.024 Uiso 1 1 calc R . . . .
C027 C 0.9333(5) 0.8299(4) -0.0782(3) 0.0251(10) Uani 1 1 d . . . . .
H02D H 0.875593 0.888145 -0.104378 0.038 Uiso 1 1 calc GR . . . .
H02E H 0.986466 0.757020 -0.113608 0.038 Uiso 1 1 calc GR . . . .
H02F H 0.995489 0.859742 -0.064943 0.038 Uiso 1 1 calc GR . . . .
C028 C 0.4060(4) 0.9007(4) 0.0997(3) 0.0246(11) Uani 1 1 d . . . . .
H028 H 0.395514 0.956343 0.062332 0.029 Uiso 1 1 calc R . . . .
C029 C 0.7528(5) 0.5697(4) 0.4620(3) 0.0259(11) Uani 1 1 d . . . . .
H02G H 0.675863 0.644871 0.467369 0.039 Uiso 1 1 calc GR . . . .
H02H H 0.751465 0.543366 0.514399 0.039 Uiso 1 1 calc GR . . . .
H02I H 0.745258 0.511438 0.429051 0.039 Uiso 1 1 calc GR . . . .
C030 C 0.4000(5) 0.3317(4) 0.1560(3) 0.0247(10) Uani 1 1 d . . . . .
H030 H 0.389775 0.346255 0.105097 0.030 Uiso 1 1 calc R . . . .
C031 C 0.7477(5) 0.8216(4) 0.5157(3) 0.0275(11) Uani 1 1 d . . . . .
H03A H 0.787880 0.744651 0.533464 0.041 Uiso 1 1 calc GR . . . .
H03B H 0.648263 0.853782 0.539754 0.041 Uiso 1 1 calc GR . . . .
H03C H 0.784937 0.874563 0.531479 0.041 Uiso 1 1 calc GR . . . .
C032 C 1.0001(5) 0.4713(4) 0.4019(3) 0.0285(11) Uani 1 1 d . . . . .
H03D H 0.993357 0.427716 0.358779 0.043 Uiso 1 1 calc GR . . . .
H03E H 1.001676 0.425587 0.447215 0.043 Uiso 1 1 calc GR . . . .
H03F H 1.084282 0.485628 0.384133 0.043 Uiso 1 1 calc GR . . . .
C033 C 0.3178(5) 0.2864(4) 0.2071(3) 0.0231(10) Uani 1 1 d . . . . .
H033 H 0.250741 0.270584 0.191380 0.028 Uiso 1 1 calc R . . . .
C034 C 1.0996(5) 0.7100(4) 0.3910(3) 0.0297(12) Uani 1 1 d . . . . .
H03G H 1.030519 0.761906 0.437359 0.045 Uiso 1 1 calc GR . . . .
H03H H 1.161957 0.746961 0.364467 0.045 Uiso 1 1 calc GR . . . .
H03I H 1.151373 0.635420 0.407609 0.045 Uiso 1 1 calc GR . . . .
C035 C 1.1028(5) 0.7024(4) 0.0483(3) 0.0265(11) Uani 1 1 d . . . . .
H03J H 1.102429 0.652441 0.091442 0.040 Uiso 1 1 calc GR . . . .
H03K H 1.192549 0.706864 0.028488 0.040 Uiso 1 1 calc GR . . . .
H03L H 1.083948 0.669085 0.005442 0.040 Uiso 1 1 calc GR . . . .
C036 C 0.3313(5) 0.2631(4) 0.2821(3) 0.0230(10) Uani 1 1 d . . . . .
H036 H 0.273597 0.231991 0.317285 0.028 Uiso 1 1 calc R . . . .
C037 C 0.4154(4) 0.7669(4) 0.5001(3) 0.0217(10) Uani 1 1 d . . . . .
H037 H 0.402567 0.795231 0.552400 0.026 Uiso 1 1 calc R . . . .
C038 C 0.7537(5) 1.0723(4) 0.0626(3) 0.0310(12) Uani 1 1 d . . . . .
H03M H 0.814333 1.105439 0.074453 0.046 Uiso 1 1 calc GR . . . .
H03N H 0.662505 1.134205 0.071817 0.046 Uiso 1 1 calc GR . . . .
H03O H 0.790287 1.038776 0.007253 0.046 Uiso 1 1 calc GR . . . .
C039 C 1.1281(5) 0.6220(4) 0.2607(3) 0.0280(11) Uani 1 1 d . . . . .
H03P H 1.192050 0.547407 0.270671 0.042 Uiso 1 1 calc GR . . . .
H03Q H 1.179081 0.667437 0.232681 0.042 Uiso 1 1 calc GR . . . .
H03R H 1.076987 0.606685 0.228385 0.042 Uiso 1 1 calc GR . . . .
C040 C 0.4123(4) 0.6583(4) 0.4858(3) 0.0211(10) Uani 1 1 d . . . . .
H040 H 0.400498 0.611211 0.527609 0.025 Uiso 1 1 calc R . . . .
C041 C 0.7370(5) 0.9210(4) 0.3971(3) 0.0269(11) Uani 1 1 d . . . . .
H04A H 0.775787 0.971749 0.414287 0.040 Uiso 1 1 calc GR . . . .
H04B H 0.637117 0.959566 0.414999 0.040 Uiso 1 1 calc GR . . . .
H04C H 0.769615 0.906367 0.339374 0.040 Uiso 1 1 calc GR . . . .
O01G O 0.9581(5) 0.8667(5) 0.5960(4) 0.105(2) Uani 1 1 d . . . . .
C042 C 0.9396(6) 0.9997(6) 0.6951(4) 0.0515(17) Uani 1 1 d . . . . .
H04D H 0.863155 1.016766 0.744556 0.062 Uiso 1 1 calc R . . . .
H04E H 0.971978 1.064393 0.690090 0.062 Uiso 1 1 calc R . . . .
C043 C 1.0550(6) 0.8826(5) 0.6927(4) 0.0515(16) Uani 1 1 d . . . . .
H04F H 1.143578 0.890664 0.681519 0.062 Uiso 1 1 calc R . . . .
H04G H 1.036861 0.847547 0.742896 0.062 Uiso 1 1 calc R . . . .
C044 C 1.0528(10) 0.8138(6) 0.6281(6) 0.113(4) Uani 1 1 d . . . . .
H04H H 1.142456 0.788953 0.586725 0.136 Uiso 1 1 calc R . . . .
H04I H 1.041743 0.742150 0.647862 0.136 Uiso 1 1 calc R . . . .
C045 C 0.8986(10) 0.9818(7) 0.6257(6) 0.135(5) Uani 1 1 d . . . . .
H04J H 0.797968 1.008260 0.641140 0.162 Uiso 1 1 calc R . . . .
H04K H 0.926047 1.029551 0.584353 0.162 Uiso 1 1 calc R . . . .

loop_
_atom_site_aniso_label
_atom_site_aniso_U_11
_atom_site_aniso_U_22
_atom_site_aniso_U_33
_atom_site_aniso_U_23
_atom_site_aniso_U_13
_atom_site_aniso_U_12
U001 0.01246(9) 0.01623(9) 0.01501(9) 0.00210(6) -0.00528(6) -0.00501(7)
P002 0.0154(6) 0.0157(6) 0.0153(6) 0.0016(4) -0.0045(4) -0.0055(5)
P003 0.0137(6) 0.0202(6) 0.0162(6) 0.0022(5) -0.0068(5) -0.0064(5)
O004 0.0155(16) 0.0177(16) 0.0175(15) 0.0018(12) -0.0027(12) -0.0056(13)
O005 0.0169(16) 0.0210(16) 0.0164(15) -0.0002(12) -0.0090(13) -0.0071(13)
N006 0.0153(19) 0.0200(19) 0.0174(19) 0.0004(15) -0.0046(15) -0.0057(16)
N007 0.019(2) 0.0184(19) 0.0190(19) 0.0037(15) -0.0049(16) -0.0070(16)
N008 0.017(2) 0.0192(19) 0.023(2) 0.0069(16) -0.0085(16) -0.0064(16)
N009 0.018(2) 0.0174(19) 0.0195(19) 0.0030(16) -0.0033(16) -0.0029(16)
N010 0.022(2) 0.024(2) 0.0170(19) 0.0023(16) -0.0055(16) -0.0110(17)
N011 0.016(2) 0.028(2) 0.020(2) 0.0017(16) -0.0065(16) -0.0098(17)
C001 0.012(2) 0.018(2) 0.018(2) 0.0013(18) -0.0043(18) -0.0027(18)
C002 0.015(2) 0.015(2) 0.018(2) 0.0011(17) -0.0053(18) -0.0072(18)
C004 0.006(2) 0.017(2) 0.018(2) -0.0010(17) -0.0022(17) -0.0016(17)
C005 0.010(2) 0.020(2) 0.015(2) 0.0008(18) -0.0029(17) -0.0022(18)
C006 0.017(2) 0.012(2) 0.018(2) -0.0042(17) -0.0034(18) -0.0017(18)
C007 0.007(2) 0.019(2) 0.021(2) 0.0003(18) -0.0031(17) -0.0011(18)
C008 0.024(3) 0.017(2) 0.018(2) -0.0022(18) -0.0118(19) -0.0036(19)
C009 0.014(2) 0.015(2) 0.022(2) 0.0005(18) -0.0057(18) -0.0059(18)
C010 0.016(2) 0.022(2) 0.022(2) 0.0007(19) -0.0071(19) -0.0079(19)
C011 0.017(2) 0.019(2) 0.021(2) -0.0012(19) -0.0062(19) -0.0047(19)
C012 0.024(3) 0.026(3) 0.025(3) 0.002(2) -0.010(2) -0.011(2)
C013 0.024(2) 0.018(2) 0.013(2) -0.0010(18) -0.0061(19) -0.0060(19)
C014 0.022(3) 0.027(3) 0.027(3) 0.001(2) -0.009(2) -0.008(2)
C015 0.016(2) 0.014(2) 0.025(2) -0.0071(19) 0.0038(19) -0.0042(19)
C016 0.024(2) 0.021(2) 0.013(2) -0.0011(18) -0.0060(18) -0.009(2)
C017 0.015(2) 0.031(3) 0.018(2) 0.005(2) -0.0077(19) -0.006(2)
C018 0.011(2) 0.019(2) 0.021(2) 0.0017(18) -0.0043(18) -0.0044(18)
C019 0.022(2) 0.017(2) 0.017(2) -0.0042(18) -0.0051(18) -0.0075(19)
C020 0.014(2) 0.014(2) 0.020(2) 0.0000(18) -0.0057(18) -0.0016(18)
C021 0.015(2) 0.016(2) 0.028(3) 0.0079(19) -0.0084(19) -0.0041(19)
C022 0.014(2) 0.014(2) 0.013(2) -0.0030(17) -0.0002(17) 0.0001(18)
C023 0.017(2) 0.015(2) 0.038(3) 0.000(2) -0.011(2) -0.0044(19)
C024 0.022(2) 0.017(2) 0.028(3) 0.0017(19) -0.015(2) -0.007(2)
C025 0.029(3) 0.025(3) 0.024(3) -0.001(2) -0.006(2) -0.015(2)
C026 0.022(2) 0.018(2) 0.017(2) 0.0002(18) -0.0040(19) -0.0042(19)
C027 0.030(3) 0.027(3) 0.019(2) 0.005(2) -0.006(2) -0.014(2)
C028 0.018(2) 0.025(3) 0.028(3) 0.012(2) -0.011(2) -0.004(2)
C029 0.021(3) 0.030(3) 0.026(3) 0.008(2) -0.005(2) -0.011(2)
C030 0.023(3) 0.030(3) 0.026(3) 0.000(2) -0.010(2) -0.013(2)
C031 0.029(3) 0.033(3) 0.017(2) -0.004(2) -0.007(2) -0.008(2)
C032 0.023(3) 0.026(3) 0.034(3) 0.009(2) -0.012(2) -0.005(2)
C033 0.018(2) 0.026(3) 0.027(3) -0.002(2) -0.008(2) -0.009(2)
C034 0.021(3) 0.039(3) 0.038(3) 0.006(2) -0.018(2) -0.015(2)
C035 0.018(3) 0.026(3) 0.029(3) -0.003(2) -0.006(2) -0.002(2)
C036 0.022(3) 0.022(2) 0.023(2) -0.002(2) -0.001(2) -0.009(2)
C037 0.021(2) 0.027(3) 0.014(2) -0.0005(19) -0.0044(19) -0.007(2)
C038 0.047(3) 0.018(2) 0.032(3) 0.009(2) -0.018(2) -0.012(2)
C039 0.018(3) 0.033(3) 0.024(3) 0.003(2) 0.001(2) -0.006(2)
C040 0.019(2) 0.022(2) 0.023(2) 0.0059(19) -0.0078(19) -0.007(2)
C041 0.031(3) 0.019(2) 0.026(3) 0.001(2) -0.006(2) -0.006(2)
O01G 0.078(4) 0.090(4) 0.123(5) -0.065(4) -0.069(4) 0.022(3)
C042 0.035(3) 0.059(4) 0.048(4) -0.019(3) -0.015(3) -0.003(3)
C043 0.053(4) 0.061(4) 0.046(4) 0.019(3) -0.023(3) -0.023(3)
C044 0.122(8) 0.042(4) 0.189(10) -0.023(5) -0.125(8) 0.012(5)
C045 0.147(9) 0.075(6) 0.155(9) -0.066(6) -0.129(8) 0.050(6)

loop_
_atom_type_symbol
_atom_type_description
_atom_type_scat_dispersion_real
_atom_type_scat_dispersion_imag
_atom_type_scat_source
C C 0.0033 0.0016 'International Tables Vol C Tables 4.2.6.8 and 6.1.1.4'
H H 0.0000 0.0000 'International Tables Vol C Tables 4.2.6.8 and 6.1.1.4'
N N 0.0061 0.0033 'International Tables Vol C Tables 4.2.6.8 and 6.1.1.4'
O O 0.0106 0.0060 'International Tables Vol C Tables 4.2.6.8 and 6.1.1.4'
P P 0.1023 0.0942 'International Tables Vol C Tables 4.2.6.8 and 6.1.1.4'
U U -9.6767 9.6646 'International Tables Vol C Tables 4.2.6.8 and 6.1.1.4'

loop_
_geom_angle_atom_site_label_1
_geom_angle_atom_site_label_2
_geom_angle_atom_site_label_3
_geom_angle
_geom_angle_site_symmetry_1
_geom_angle_site_symmetry_3
_geom_angle_publ_flag
O004 U001 O005 85.02(10) . . ?
O004 U001 C001 118.66(11) . . ?
O004 U001 C002 131.75(11) . . ?
O004 U001 C004 142.63(11) . . ?
O004 U001 C005 100.39(11) . . ?
O004 U001 C007 82.26(11) . . ?
O004 U001 C009 89.54(11) . . ?
O004 U001 C015 78.01(12) . . ?
O004 U001 C016 87.49(11) . . ?
O004 U001 C023 97.26(12) . . ?
O004 U001 C024 128.27(12) . . ?
O005 U001 C001 89.43(11) . . ?
O005 U001 C002 135.71(11) . . ?
O005 U001 C004 105.57(11) . . ?
O005 U001 C005 149.74(11) . . ?
O005 U001 C007 124.67(11) . . ?
O005 U001 C009 95.65(12) . . ?
O005 U001 C015 98.44(12) . . ?
O005 U001 C016 129.08(12) . . ?
O005 U001 C023 77.41(12) . . ?
O005 U001 C024 84.75(11) . . ?
C002 U001 C001 53.91(13) . . ?
C002 U001 C004 30.66(12) . . ?
C002 U001 C005 31.43(12) . . ?
C002 U001 C007 55.02(12) . . ?
C002 U001 C009 66.08(13) . . ?
C002 U001 C015 111.32(13) . . ?
C002 U001 C016 82.87(13) . . ?
C002 U001 C023 113.73(13) . . ?
C002 U001 C024 87.22(13) . . ?
C004 U001 C001 29.22(12) . . ?
C005 U001 C001 61.71(12) . . ?
C005 U001 C004 53.41(12) . . ?
C005 U001 C007 29.93(12) . . ?
C007 U001 C001 52.61(12) . . ?
C007 U001 C004 62.04(12) . . ?
C009 U001 C001 30.40(12) . . ?
C009 U001 C004 54.29(12) . . ?
C009 U001 C005 55.00(13) . . ?
C009 U001 C007 31.07(12) . . ?
C009 U001 C015 160.24(13) . . ?
C009 U001 C016 134.61(13) . . ?
C009 U001 C023 169.76(13) . . ?
C009 U001 C024 141.91(13) . . ?
C015 U001 C001 162.31(13) . . ?
C015 U001 C004 133.19(13) . . ?
C015 U001 C005 111.82(13) . . ?
C015 U001 C007 130.41(13) . . ?
C015 U001 C016 31.05(13) . . ?
C015 U001 C024 53.78(14) . . ?
C016 U001 C001 136.76(13) . . ?
C016 U001 C004 110.40(12) . . ?
C016 U001 C005 81.10(13) . . ?
C016 U001 C007 103.90(13) . . ?
C023 U001 C001 140.61(13) . . ?
C023 U001 C004 119.91(13) . . ?
C023 U001 C005 130.41(13) . . ?
C023 U001 C007 157.56(14) . . ?
C023 U001 C015 29.99(14) . . ?
C023 U001 C016 53.76(14) . . ?
C023 U001 C024 31.11(13) . . ?
C024 U001 C001 111.79(13) . . ?
C024 U001 C004 88.80(13) . . ?
C024 U001 C005 113.11(13) . . ?
C024 U001 C007 141.87(13) . . ?
C024 U001 C016 61.71(13) . . ?
O004 P002 N006 114.03(17) . . ?
O004 P002 N007 107.96(17) . . ?
O004 P002 N010 110.06(18) . . ?
N007 P002 N006 107.90(18) . . ?
N010 P002 N006 104.29(19) . . ?
N010 P002 N007 112.66(19) . . ?
O005 P003 N008 115.17(18) . . ?
O005 P003 N009 110.19(18) . . ?
O005 P003 N011 107.91(18) . . ?
N009 P003 N008 104.76(19) . . ?
N009 P003 N011 109.83(19) . . ?
N011 P003 N008 108.90(19) . . ?
P002 O004 U001 177.41(18) . . ?
P003 O005 U001 158.25(18) . . ?
C014 N006 P002 117.5(3) . . ?
C035 N006 P002 118.0(3) . . ?
C035 N006 C014 113.6(3) . . ?
C025 N007 P002 122.5(3) . . ?
C025 N007 C038 113.5(4) . . ?
C038 N007 P002 121.6(3) . . ?
C029 N008 P003 118.2(3) . . ?
C029 N008 C032 112.6(3) . . ?
C032 N008 P003 119.4(3) . . ?
C031 N009 P003 127.2(3) . . ?
C031 N009 C041 114.2(4) . . ?
C041 N009 P003 117.7(3) . . ?
C012 N010 P002 121.3(3) . . ?
C012 N010 C027 112.7(3) . . ?
C027 N010 P002 125.4(3) . . ?
C034 N011 P003 119.7(3) . . ?
C034 N011 C039 113.7(4) . . ?
C039 N011 P003 122.2(3) . . ?
C004 C001 U001 73.7(2) . . ?
C004 C001 C009 118.3(4) . . ?
C009 C001 U001 64.7(2) . . ?
C011 C001 U001 132.0(3) . . ?
C011 C001 C004 118.3(4) . . ?
C011 C001 C009 123.4(4) . . ?
C004 C002 U001 85.0(2) . . ?
C004 C002 C005 120.0(4) . . ?
C005 C002 U001 81.9(2) . . ?
C001 C004 U001 77.0(2) . . ?
C001 C004 C002 118.2(4) . . ?
C002 C004 U001 64.3(2) . . ?
C018 C004 U001 127.4(3) . . ?
C018 C004 C001 118.6(4) . . ?
C018 C004 C002 123.1(4) . . ?
C002 C005 U001 66.7(2) . . ?
C007 C005 U001 76.7(2) . . ?
C007 C005 C002 118.7(4) . . ?
C010 C005 U001 123.5(3) . . ?
C010 C005 C002 123.2(4) . . ?
C010 C005 C007 117.9(4) . . ?
C008 C006 C019 118.4(4) . . ?
C026 C006 C008 123.3(4) . . ?
C026 C006 C019 118.4(4) . . ?
C005 C007 U001 73.4(2) . . ?
C005 C007 C009 117.9(4) . . ?
C009 C007 U001 67.1(2) . . ?
C021 C007 U001 126.6(3) . . ?
C021 C007 C005 118.8(4) . . ?
C021 C007 C009 123.1(4) . . ?
C020 C008 C006 122.3(4) . . ?
C001 C009 U001 84.9(2) . . ?
C001 C009 C007 118.9(4) . . ?
C007 C009 U001 81.8(2) . . ?
C017 C010 C005 122.2(4) . . ?
C037 C011 C001 121.7(4) . . ?
C022 C013 C019 122.8(4) . . ?
C016 C015 U001 74.7(2) . . ?
C023 C015 U001 74.8(3) . . ?
C023 C015 C016 118.4(4) . . ?
C015 C016 U001 74.3(2) . . ?
C015 C016 C022 119.2(4) . . ?
C022 C016 U001 99.5(3) . . ?
C010 C017 C028 119.8(4) . . ?
C040 C018 C004 121.5(4) . . ?
C013 C019 C006 118.2(4) . . ?
C013 C019 C030 123.5(4) . . ?
C030 C019 C006 118.2(4) . . ?
C008 C020 C022 119.0(4) . . ?
C008 C020 C024 124.3(4) . . ?
C022 C020 C024 116.5(4) . . ?
C028 C021 C007 121.1(4) . . ?
C013 C022 C016 125.5(4) . . ?
C013 C022 C020 118.7(4) . . ?
C020 C022 C016 115.7(4) . . ?
C015 C023 U001 75.2(3) . . ?
C015 C023 C024 118.4(4) . . ?
C024 C023 U001 74.6(2) . . ?
C020 C024 U001 98.3(3) . . ?
C023 C024 U001 74.2(2) . . ?
C023 C024 C020 119.6(4) . . ?
C036 C026 C006 122.2(4) . . ?
C021 C028 C017 120.1(4) . . ?
C033 C030 C019 120.9(4) . . ?
C030 C033 C036 120.8(4) . . ?
C026 C036 C033 119.5(4) . . ?
C011 C037 C040 120.5(4) . . ?
C018 C040 C037 119.3(4) . . ?
C044 O01G C045 107.8(6) . . ?
C045 C042 C043 102.5(5) . . ?
C044 C043 C042 102.0(5) . . ?
O01G C044 C043 115.3(6) . . ?
O01G C045 C042 110.9(6) . . ?

loop_
_geom_bond_atom_site_label_1
_geom_bond_atom_site_label_2
_geom_bond_distance
_geom_bond_site_symmetry_2
_geom_bond_publ_flag
U001 O004 2.320(3) . ?
U001 O005 2.340(3) . ?
U001 C001 2.858(4) . ?
U001 C002 2.546(4) . ?
U001 C004 2.816(4) . ?
U001 C005 2.746(4) . ?
U001 C007 2.788(4) . ?
U001 C009 2.595(4) . ?
U001 C015 2.666(4) . ?
U001 C016 2.671(4) . ?
U001 C023 2.662(4) . ?
U001 C024 2.667(4) . ?
P002 O004 1.499(3) . ?
P002 N006 1.643(4) . ?
P002 N007 1.634(4) . ?
P002 N010 1.619(4) . ?
P003 O005 1.505(3) . ?
P003 N008 1.633(3) . ?
P003 N009 1.629(4) . ?
P003 N011 1.632(4) . ?
N006 C014 1.470(5) . ?
N006 C035 1.467(5) . ?
N007 C025 1.449(5) . ?
N007 C038 1.451(5) . ?
N008 C029 1.470(5) . ?
N008 C032 1.470(6) . ?
N009 C031 1.438(5) . ?
N009 C041 1.464(5) . ?
N010 C012 1.464(5) . ?
N010 C027 1.468(5) . ?
N011 C034 1.465(5) . ?
N011 C039 1.472(6) . ?
C001 C004 1.432(6) . ?
C001 C009 1.452(6) . ?
C001 C011 1.401(6) . ?
C002 C004 1.441(6) . ?
C002 C005 1.446(5) . ?
C004 C018 1.409(6) . ?
C005 C007 1.429(6) . ?
C005 C010 1.407(6) . ?
C006 C008 1.415(6) . ?
C006 C019 1.431(6) . ?
C006 C026 1.407(6) . ?
C007 C009 1.453(6) . ?
C007 C021 1.411(6) . ?
C008 C020 1.377(6) . ?
C010 C017 1.368(6) . ?
C011 C037 1.381(6) . ?
C013 C019 1.415(6) . ?
C013 C022 1.368(6) . ?
C015 C016 1.429(6) . ?
C015 C023 1.379(6) . ?
C016 C022 1.465(6) . ?
C017 C028 1.398(6) . ?
C018 C040 1.388(6) . ?
C019 C030 1.430(6) . ?
C020 C022 1.449(6) . ?
C020 C024 1.462(6) . ?
C021 C028 1.377(6) . ?
C023 C024 1.429(6) . ?
C026 C036 1.375(6) . ?
C030 C033 1.370(6) . ?
C033 C036 1.399(6) . ?
C037 C040 1.390(6) . ?
O01G C044 1.293(8) . ?
O01G C045 1.364(8) . ?
C042 C043 1.520(8) . ?
C042 C045 1.479(8) . ?
C043 C044 1.451(9) . ?
